data_7047899
loop_
_publ_author_name
'Figueira, Cl\'audia A.'
'Lopes, Patr\'icia S.'
'Gomes, Clara S. B.'
'Gomes, Joselaine C. S.'
'Lemos, Francisco'
'Gomes, Pedro T.'

_publ_section_title
;
 New phenyl--nickel complexes of bulky 2-iminopyrrolyl chelates:
 synthesis, characterisation and application as aluminium-free catalysts
 for the production of hyperbranched polyethylene
;
_journal_name_full 'Dalton Transactions'
_journal_paper_doi 10.1039/C8DT02824A
_journal_year 2018
_chemical_formula_moiety 'C49 H43 F6 N2 Ni P'
_chemical_formula_sum 'C49 H43 F6 N2 Ni P'
_chemical_formula_weight 863.53
_space_group_crystal_system monoclinic
_space_group_IT_number 14
_space_group_name_Hall '-P 2ybc'
_space_group_name_H-M_alt 'P 1 21/c 1'
_symmetry_space_group_name_Hall '-P 2ybc'
_symmetry_space_group_name_H-M 'P 1 21/c 1'
_atom_sites_solution_hydrogens geom
_audit_creation_method SHELXL-2018/1
_audit_update_record
;
2018-09-05 deposited with the CCDC.
2018-09-06 downloaded from the CCDC.
;
_cell_angle_alpha 90
_cell_angle_beta 93.833(8)
_cell_angle_gamma 90
_cell_formula_units_Z 4
_cell_length_a 20.749(4)
_cell_length_b 11.3247(19)
_cell_length_c 17.904(3)
_cell_measurement_reflns_used 1442
_cell_measurement_temperature 150(2)
_cell_measurement_theta_max 21.98
_cell_measurement_theta_min 2.38
_cell_volume 4197.6(13)
_computing_cell_refinement 'Bruker SAINT'
_computing_data_collection 'Bruker APEX2'
_computing_data_reduction 'Bruker SAINT'
_computing_molecular_graphics 'ORTEP and Mercury'
_computing_publication_material enCIFer
_computing_structure_refinement 'SHELXL-2018/1 (Sheldrick, 2018)'
_computing_structure_solution SIR2004
_diffrn_ambient_temperature 150(2)
_diffrn_measured_fraction_theta_full 0.949
_diffrn_measured_fraction_theta_max 0.942
_diffrn_measurement_device_type 'Bruker APEX-II CCD'
_diffrn_measurement_method '\f and \w scans'
_diffrn_radiation_probe x-ray
_diffrn_radiation_type MoK\a
_diffrn_radiation_wavelength 0.71073
_diffrn_reflns_av_R_equivalents 0.2995
_diffrn_reflns_av_unetI/netI 0.4006
_diffrn_reflns_Laue_measured_fraction_full 0.949
_diffrn_reflns_Laue_measured_fraction_max 0.942
_diffrn_reflns_limit_h_max 25
_diffrn_reflns_limit_h_min -20
_diffrn_reflns_limit_k_max 13
_diffrn_reflns_limit_k_min -13
_diffrn_reflns_limit_l_max 21
_diffrn_reflns_limit_l_min -18
_diffrn_reflns_number 16545
_diffrn_reflns_point_group_measured_fraction_full 0.949
_diffrn_reflns_point_group_measured_fraction_max 0.942
_diffrn_reflns_theta_full 25.242
_diffrn_reflns_theta_max 25.772
_diffrn_reflns_theta_min 2.129
_diffrn_source 'sealed tube'
_exptl_absorpt_coefficient_mu 0.564
_exptl_absorpt_correction_T_max 0.946
_exptl_absorpt_correction_T_min 0.896
_exptl_absorpt_correction_type multi-scan
_exptl_absorpt_process_details 'SADABS (Sheldrick, 1996)'
_exptl_crystal_colour orange
_exptl_crystal_density_diffrn 1.366
_exptl_crystal_description needle
_exptl_crystal_F_000 1792
_exptl_crystal_size_max 0.200
_exptl_crystal_size_mid 0.100
_exptl_crystal_size_min 0.100
_refine_diff_density_max 3.031
_refine_diff_density_min -2.537
_refine_diff_density_rms 0.258
_refine_ls_extinction_method none
_refine_ls_goodness_of_fit_ref 0.951
_refine_ls_hydrogen_treatment constr
_refine_ls_matrix_type full
_refine_ls_number_parameters 532
_refine_ls_number_reflns 7570
_refine_ls_number_restraints 54
_refine_ls_restrained_S_all 0.950
_refine_ls_R_factor_all 0.3232
_refine_ls_R_factor_gt 0.1170
_refine_ls_shift/su_max 0.000
_refine_ls_shift/su_mean 0.000
_refine_ls_structure_factor_coef Fsqd
_refine_ls_weighting_details 'w=1/[\s^2^(Fo^2^)+(0.1676P)^2^] where P=(Fo^2^+2Fc^2^)/3'
_refine_ls_weighting_scheme calc
_refine_ls_wR_factor_gt 0.2564
_refine_ls_wR_factor_ref 0.3910
_reflns_Friedel_coverage 0.000
_reflns_number_gt 2147
_reflns_number_total 7570
_reflns_threshold_expression 'I > 2\s(I)'
_cod_data_source_file c8dt02824a2.cif
_cod_data_source_block 6
_cod_original_cell_volume 4197.6(12)
_cod_database_code 7047899
_shelx_shelxl_version_number 2018/1
_shelx_space_group_comment
;
The symmetry employed for this shelxl refinement is uniquely defined
by the following loop, which should always be used as a source of
symmetry information in preference to the above space-group names.
They are only intended as comments.
;
_shelx_estimated_absorpt_t_min 0.896
_shelx_estimated_absorpt_t_max 0.946

loop_
_space_group_symop_operation_xyz
'x, y, z'
'-x, y+1/2, -z+1/2'
'-x, -y, -z'
'x, -y-1/2, z-1/2'

loop_
_atom_site_label
_atom_site_type_symbol
_atom_site_fract_x
_atom_site_fract_y
_atom_site_fract_z
_atom_site_U_iso_or_equiv
_atom_site_adp_type
_atom_site_occupancy
_atom_site_site_symmetry_order
_atom_site_calc_flag
_atom_site_refinement_flags_posn
_atom_site_refinement_flags_adp
Ni1 Ni 0.25210(6) 0.06257(15) 0.77501(8) 0.0219(5) Uani 1 1 d . .
P1 P 0.26191(13) 0.2526(3) 0.77834(16) 0.0239(8) Uani 1 1 d . .
F1 F -0.1004(4) 0.4091(8) 0.8302(5) 0.058(3) Uani 1 1 d . .
F4 F -0.0225(3) 0.2325(8) 0.5922(4) 0.053(2) Uani 1 1 d . .
F5 F 0.0460(4) 0.3755(8) 0.6011(5) 0.059(2) Uani 1 1 d . .
F6 F 0.0786(4) 0.1962(8) 0.5900(4) 0.049(2) Uani 1 1 d . .
N1 N 0.1792(4) 0.0247(8) 0.8373(4) 0.015(2) Uani 1 1 d . .
N2 N 0.2754(4) -0.1013(9) 0.7987(5) 0.021(2) Uani 1 1 d . U
C2 C 0.1907(5) -0.0734(12) 0.8759(6) 0.027(3) Uani 1 1 d . .
C3 C 0.1441(6) -0.0917(12) 0.9283(7) 0.036(4) Uani 1 1 d . .
H3 H 0.142876 -0.153366 0.964190 0.043 Uiso 1 1 calc R U
C4 C 0.1019(6) -0.0036(13) 0.9167(6) 0.031(3) Uani 1 1 d . .
H4 H 0.064255 0.008254 0.943239 0.037 Uiso 1 1 calc R U
C5 C 0.1225(5) 0.0708(12) 0.8572(6) 0.030(3) Uani 1 1 d . .
C6 C 0.2459(5) -0.1410(11) 0.8539(7) 0.027(3) Uani 1 1 d . .
H6 H 0.259362 -0.211367 0.879319 0.032 Uiso 1 1 calc R U
C7 C 0.0833(5) 0.1602(11) 0.8198(6) 0.027(3) Uani 1 1 d . .
C8 C 0.0400(6) 0.2297(12) 0.8588(7) 0.034(3) Uani 1 1 d . .
H8 H 0.041747 0.226013 0.911908 0.041 Uiso 1 1 calc R U
C9 C -0.0035(6) 0.3005(14) 0.8230(7) 0.040(4) Uani 1 1 d . .
C10 C -0.0042(6) 0.3139(13) 0.7450(8) 0.044(4) Uani 1 1 d . .
H10 H -0.033787 0.366333 0.719404 0.052 Uiso 1 1 calc R U
C11 C 0.0384(5) 0.2504(12) 0.7067(6) 0.033(3) Uani 1 1 d . .
C12 C 0.0821(5) 0.1766(13) 0.7416(7) 0.034(3) Uani 1 1 d . .
H12 H 0.112206 0.135789 0.713311 0.041 Uiso 1 1 calc R U
C14 C 0.0349(6) 0.2609(13) 0.6231(7) 0.035(3) Uani 1 1 d . U
C15 C 0.3271(6) -0.1759(11) 0.7711(7) 0.030(3) Uani 1 1 d . U
C16 C 0.3129(7) -0.2282(13) 0.7032(7) 0.041(4) Uani 1 1 d . .
C17 C 0.3616(8) -0.2954(15) 0.6738(9) 0.052(4) Uani 1 1 d . .
H17 H 0.351742 -0.336640 0.628252 0.063 Uiso 1 1 calc R U
C18 C 0.4207(8) -0.3050(15) 0.7058(9) 0.059(5) Uani 1 1 d . .
H18 H 0.453672 -0.344387 0.681167 0.070 Uiso 1 1 calc R U
C19 C 0.4338(7) -0.2543(13) 0.7791(8) 0.047(4) Uani 1 1 d . .
H19 H 0.474671 -0.265374 0.805288 0.056 Uiso 1 1 calc R U
C20 C 0.3856(6) -0.1883(12) 0.8117(6) 0.029(3) Uani 1 1 d . .
C21 C 0.2481(7) -0.2203(12) 0.6615(7) 0.035(3) Uani 1 1 d . .
H21 H 0.228593 -0.143305 0.675445 0.042 Uiso 1 1 calc R U
C22 C 0.4027(8) -0.1351(14) 0.8889(7) 0.052(5) Uani 1 1 d . .
H22 H 0.370399 -0.071834 0.897689 0.062 Uiso 1 1 calc R U
C23 C 0.2491(8) -0.2221(13) 0.5756(6) 0.045(4) Uani 1 1 d . .
H23A H 0.204791 -0.216639 0.553203 0.067 Uiso 1 1 calc R U
H23B H 0.274338 -0.154948 0.559146 0.067 Uiso 1 1 calc R U
H23C H 0.268779 -0.295885 0.559806 0.067 Uiso 1 1 calc R U
C24 C 0.2059(9) -0.3166(14) 0.6900(9) 0.061(5) Uani 1 1 d . .
H24A H 0.163123 -0.313052 0.663340 0.091 Uiso 1 1 calc R U
H24B H 0.225583 -0.393681 0.681317 0.091 Uiso 1 1 calc R U
H24C H 0.201609 -0.305742 0.743701 0.091 Uiso 1 1 calc R U
C25 C 0.4683(7) -0.0805(16) 0.8960(9) 0.068(5) Uani 1 1 d . .
H25A H 0.476420 -0.048051 0.946470 0.102 Uiso 1 1 calc R U
H25B H 0.500837 -0.140594 0.886995 0.102 Uiso 1 1 calc R U
H25C H 0.470623 -0.016962 0.859087 0.102 Uiso 1 1 calc R U
C26 C 0.3963(10) -0.2310(17) 0.9488(9) 0.077(6) Uani 1 1 d . .
H26A H 0.352986 -0.265721 0.943265 0.115 Uiso 1 1 calc R U
H26B H 0.428660 -0.292699 0.942651 0.115 Uiso 1 1 calc R U
H26C H 0.403230 -0.195788 0.998709 0.115 Uiso 1 1 calc R U
C27 C 0.3146(6) 0.0725(13) 0.7026(6) 0.035(3) Uani 1 1 d . .
C28 C 0.2861(7) 0.0723(11) 0.6294(7) 0.037(4) Uani 1 1 d . .
H28 H 0.240608 0.078683 0.620414 0.045 Uiso 1 1 calc R U
C29 C 0.3271(8) 0.0622(13) 0.5680(8) 0.049(4) Uani 1 1 d . .
H29 H 0.309271 0.060344 0.517777 0.059 Uiso 1 1 calc R U
C30 C 0.3937(7) 0.0552(13) 0.5841(9) 0.048(4) Uani 1 1 d . .
H30 H 0.421259 0.051458 0.543875 0.057 Uiso 1 1 calc R U
C31 C 0.4204(6) 0.0537(13) 0.6553(8) 0.045(4) Uani 1 1 d . .
H31 H 0.465803 0.045321 0.664877 0.054 Uiso 1 1 calc R U
C32 C 0.3800(6) 0.0647(11) 0.7145(7) 0.028(3) Uani 1 1 d . .
H32 H 0.398674 0.066744 0.764356 0.034 Uiso 1 1 calc R U
C33 C 0.2669(7) 0.3285(11) 0.6885(7) 0.034(3) Uani 1 1 d . .
C34 C 0.2098(6) 0.3468(11) 0.6450(6) 0.031(3) Uani 1 1 d . .
H34 H 0.169397 0.328396 0.664256 0.037 Uiso 1 1 calc R U
C35 C 0.2123(7) 0.3929(12) 0.5721(7) 0.040(4) Uani 1 1 d . U
H35 H 0.173832 0.403788 0.541052 0.048 Uiso 1 1 calc R U
C36 C 0.2701(7) 0.4213(12) 0.5472(7) 0.038(3) Uani 1 1 d . U
H36 H 0.271416 0.455652 0.498884 0.045 Uiso 1 1 calc R U
C37 C 0.3266(7) 0.4029(12) 0.5883(7) 0.041(4) Uani 1 1 d . U
H37 H 0.366630 0.421223 0.568221 0.050 Uiso 1 1 calc R U
C38 C 0.3251(7) 0.3563(12) 0.6611(7) 0.037(3) Uani 1 1 d . .
H38 H 0.364093 0.344291 0.690921 0.044 Uiso 1 1 calc R U
C39 C 0.3375(5) 0.2892(11) 0.8296(6) 0.026(3) Uani 1 1 d . U
C40 C 0.3592(6) 0.4113(12) 0.8308(7) 0.037(3) Uani 1 1 d . .
H40 H 0.334625 0.471801 0.805495 0.044 Uiso 1 1 calc R U
C41 C 0.4178(6) 0.4356(15) 0.8707(7) 0.043(4) Uani 1 1 d . .
H41 H 0.433762 0.514114 0.869481 0.051 Uiso 1 1 calc R U
C42 C 0.4534(6) 0.3550(15) 0.9112(8) 0.050(4) Uani 1 1 d . .
H42 H 0.492537 0.376397 0.938360 0.060 Uiso 1 1 calc R U
C43 C 0.4306(6) 0.2398(15) 0.9113(8) 0.053(5) Uani 1 1 d . .
H43 H 0.455917 0.179394 0.935545 0.063 Uiso 1 1 calc R U
C44 C 0.3704(6) 0.2128(14) 0.8759(7) 0.041(4) Uani 1 1 d . .
H44 H 0.351798 0.137764 0.884745 0.049 Uiso 1 1 calc R U
C45 C 0.2085(5) 0.3378(11) 0.8332(6) 0.023(3) Uani 1 1 d . .
C46 C 0.2053(6) 0.3099(12) 0.9066(6) 0.030(3) Uani 1 1 d . .
H46 H 0.229269 0.243734 0.925619 0.036 Uiso 1 1 calc R U
C47 C 0.1691(6) 0.3724(12) 0.9554(6) 0.029(3) Uani 1 1 d . U
H47 H 0.167193 0.347156 1.005813 0.035 Uiso 1 1 calc R U
C48 C 0.1364(7) 0.4698(14) 0.9308(8) 0.047(4) Uani 1 1 d . .
H48 H 0.113155 0.515629 0.964374 0.056 Uiso 1 1 calc R U
C49 C 0.1370(9) 0.5027(14) 0.8549(9) 0.056(4) Uani 1 1 d . .
H49 H 0.112785 0.568925 0.836445 0.067 Uiso 1 1 calc R U
C50 C 0.1737(6) 0.4370(12) 0.8070(7) 0.036(3) Uani 1 1 d . U
H50 H 0.175068 0.460032 0.756134 0.043 Uiso 1 1 calc R U
F2 F -0.0676(5) 0.3130(11) 0.9269(6) 0.094(4) Uani 1 1 d . .
C13 C -0.0477(7) 0.3723(16) 0.8654(8) 0.047(4) Uani 1 1 d . .
F3 F -0.0184(5) 0.4713(11) 0.8931(7) 0.103(4) Uani 1 1 d . .

loop_
_atom_site_aniso_label
_atom_site_aniso_U_11
_atom_site_aniso_U_22
_atom_site_aniso_U_33
_atom_site_aniso_U_23
_atom_site_aniso_U_13
_atom_site_aniso_U_12
Ni1 0.0139(6) 0.0367(10) 0.0155(8) 0.0006(7) 0.0040(5) 0.0017(7)
P1 0.0154(13) 0.042(2) 0.0153(15) 0.0029(15) 0.0079(11) 0.0015(14)
F1 0.028(4) 0.087(7) 0.062(5) 0.005(5) 0.022(4) 0.021(5)
F4 0.022(4) 0.101(7) 0.035(4) -0.010(4) -0.006(3) 0.007(4)
F5 0.060(6) 0.070(7) 0.049(5) 0.021(5) 0.013(4) 0.013(5)
F6 0.039(4) 0.086(7) 0.023(4) 0.001(4) 0.007(3) 0.008(5)
N1 0.019(4) 0.020(5) 0.005(4) -0.001(4) 0.005(3) -0.012(4)
N2 0.020(4) 0.026(5) 0.019(4) 0.003(4) 0.017(4) -0.001(4)
C2 0.014(5) 0.054(9) 0.012(6) 0.003(6) 0.006(4) -0.009(6)
C3 0.025(6) 0.052(10) 0.031(7) 0.007(7) -0.006(5) -0.016(7)
C4 0.021(6) 0.058(9) 0.013(6) 0.004(6) 0.007(4) -0.013(7)
C5 0.010(5) 0.052(9) 0.028(7) -0.004(7) 0.003(4) -0.007(6)
C6 0.021(6) 0.026(7) 0.033(7) 0.008(6) 0.004(5) 0.014(6)
C7 0.011(5) 0.045(9) 0.026(7) 0.006(6) 0.007(4) -0.007(6)
C8 0.019(6) 0.046(9) 0.039(8) -0.013(7) 0.007(5) 0.004(6)
C9 0.028(6) 0.072(11) 0.022(7) -0.004(7) 0.005(5) 0.007(7)
C10 0.024(6) 0.062(10) 0.045(9) 0.020(8) 0.006(6) 0.021(7)
C11 0.019(6) 0.061(10) 0.019(6) -0.007(6) 0.004(5) -0.015(7)
C12 0.005(5) 0.065(10) 0.031(7) -0.007(7) 0.002(5) -0.003(6)
C14 0.029(5) 0.050(7) 0.027(6) 0.011(6) 0.003(5) 0.007(6)
C15 0.031(3) 0.030(3) 0.030(3) 0.0002(10) 0.0028(10) 0.0000(10)
C16 0.058(9) 0.036(9) 0.029(8) 0.001(7) 0.003(7) 0.004(8)
C17 0.066(11) 0.054(11) 0.042(9) -0.008(8) 0.031(8) 0.021(10)
C18 0.050(10) 0.065(12) 0.065(12) -0.011(10) 0.038(8) 0.010(10)
C19 0.041(8) 0.044(10) 0.057(10) 0.010(8) 0.010(7) 0.017(8)
C20 0.024(6) 0.043(9) 0.022(7) 0.003(6) 0.007(5) 0.008(6)
C21 0.044(8) 0.026(8) 0.036(8) -0.011(6) 0.006(6) -0.018(7)
C22 0.063(10) 0.056(10) 0.032(8) -0.017(8) -0.024(7) 0.030(9)
C23 0.072(11) 0.042(9) 0.020(7) -0.002(6) 0.002(7) -0.014(8)
C24 0.080(12) 0.051(11) 0.049(10) 0.014(8) -0.012(9) -0.019(10)
C25 0.044(9) 0.095(15) 0.061(10) 0.007(10) -0.029(8) 0.017(10)
C26 0.078(13) 0.112(16) 0.041(10) -0.018(11) 0.007(9) 0.021(13)
C27 0.029(6) 0.063(10) 0.014(6) -0.004(6) 0.015(5) -0.002(7)
C28 0.053(8) 0.029(8) 0.027(7) -0.016(6) -0.015(6) 0.011(7)
C29 0.077(11) 0.031(9) 0.040(9) 0.006(7) 0.015(8) -0.004(9)
C30 0.038(8) 0.046(10) 0.063(10) -0.008(8) 0.030(7) -0.006(8)
C31 0.024(6) 0.051(10) 0.063(10) -0.007(8) 0.023(6) -0.002(7)
C32 0.032(6) 0.025(7) 0.027(7) 0.003(6) 0.004(5) -0.002(6)
C33 0.045(8) 0.023(8) 0.035(8) -0.002(6) 0.019(6) 0.005(7)
C34 0.036(7) 0.037(8) 0.019(7) -0.013(6) 0.005(5) 0.007(6)
C35 0.052(7) 0.041(7) 0.025(6) -0.014(6) -0.006(5) -0.001(6)
C36 0.060(7) 0.036(7) 0.018(6) -0.007(5) 0.006(5) -0.001(6)
C37 0.050(7) 0.050(8) 0.026(6) 0.000(6) 0.021(5) -0.006(6)
C38 0.039(7) 0.036(9) 0.036(8) 0.000(7) 0.005(6) 0.013(7)
C39 0.022(5) 0.033(7) 0.023(6) -0.006(5) 0.011(4) -0.005(5)
C40 0.033(7) 0.043(9) 0.036(8) 0.000(7) 0.005(6) 0.004(7)
C41 0.026(6) 0.071(11) 0.032(7) -0.004(8) 0.006(5) 0.012(8)
C42 0.025(7) 0.076(12) 0.048(9) -0.034(8) 0.001(6) -0.028(8)
C43 0.029(7) 0.075(13) 0.051(9) 0.000(9) -0.014(7) 0.025(8)
C44 0.016(6) 0.072(11) 0.034(7) 0.024(7) 0.001(5) 0.003(7)
C45 0.023(5) 0.039(8) 0.009(6) 0.003(5) 0.002(4) -0.005(6)
C46 0.026(6) 0.038(8) 0.025(7) -0.003(6) -0.010(5) 0.000(6)
C47 0.029(5) 0.046(7) 0.014(5) -0.001(5) 0.014(4) -0.006(6)
C48 0.030(7) 0.068(12) 0.045(9) -0.009(8) 0.014(6) 0.002(8)
C49 0.072(11) 0.034(9) 0.068(12) 0.008(8) 0.045(9) 0.007(9)
C50 0.037(6) 0.050(7) 0.022(6) 0.006(6) 0.015(5) 0.006(6)
F2 0.083(8) 0.134(10) 0.072(7) 0.038(7) 0.055(6) 0.067(8)
C13 0.037(8) 0.076(12) 0.031(8) -0.011(8) 0.007(6) -0.006(8)
F3 0.063(7) 0.106(10) 0.142(10) -0.077(8) 0.020(7) 0.010(7)

loop_
_atom_type_symbol
_atom_type_description
_atom_type_scat_dispersion_real
_atom_type_scat_dispersion_imag
_atom_type_scat_source
C C 0.0033 0.0016 'International Tables Vol C Tables 4.2.6.8 and 6.1.1.4'
H H 0.0000 0.0000 'International Tables Vol C Tables 4.2.6.8 and 6.1.1.4'
N N 0.0061 0.0033 'International Tables Vol C Tables 4.2.6.8 and 6.1.1.4'
F F 0.0171 0.0103 'International Tables Vol C Tables 4.2.6.8 and 6.1.1.4'
P P 0.1023 0.0942 'International Tables Vol C Tables 4.2.6.8 and 6.1.1.4'
Ni Ni 0.3393 1.1124 'International Tables Vol C Tables 4.2.6.8 and 6.1.1.4'

loop_
_geom_angle_atom_site_label_1
_geom_angle_atom_site_label_2
_geom_angle_atom_site_label_3
_geom_angle
C27 Ni1 N2 92.0(5)
C27 Ni1 N1 167.9(5)
N2 Ni1 N1 81.9(4)
C27 Ni1 P1 83.8(5)
N2 Ni1 P1 156.4(3)
N1 Ni1 P1 105.9(3)
C39 P1 C45 98.3(5)
C39 P1 C33 103.8(6)
C45 P1 C33 107.4(6)
C39 P1 Ni1 108.6(4)
C45 P1 Ni1 119.1(4)
C33 P1 Ni1 117.0(4)
C2 N1 C5 108.3(10)
C2 N1 Ni1 111.0(7)
C5 N1 Ni1 140.5(9)
C6 N2 C15 116.9(10)
C6 N2 Ni1 112.2(8)
C15 N2 Ni1 130.1(8)
N1 C2 C3 111.4(11)
N1 C2 C6 114.7(11)
C3 C2 C6 133.8(13)
C4 C3 C2 105.0(11)
C4 C3 H3 127.5
C2 C3 H3 127.5
C3 C4 C5 109.1(12)
C3 C4 H4 125.4
C5 C4 H4 125.4
N1 C5 C7 128.5(11)
N1 C5 C4 105.9(11)
C7 C5 C4 124.7(11)
N2 C6 C2 116.7(11)
N2 C6 H6 121.6
C2 C6 H6 121.6
C12 C7 C8 116.6(11)
C12 C7 C5 121.8(12)
C8 C7 C5 121.4(11)
C9 C8 C7 121.8(13)
C9 C8 H8 119.1
C7 C8 H8 119.1
C8 C9 C10 120.2(13)
C8 C9 C13 120.4(12)
C10 C9 C13 119.2(12)
C11 C10 C9 118.7(12)
C11 C10 H10 120.6
C9 C10 H10 120.6
C12 C11 C10 122.1(11)
C12 C11 C14 119.8(12)
C10 C11 C14 118.1(12)
C11 C12 C7 120.4(12)
C11 C12 H12 119.8
C7 C12 H12 119.8
F4 C14 F6 107.5(11)
F4 C14 F5 105.8(10)
F6 C14 F5 105.1(11)
F4 C14 C11 112.4(11)
F6 C14 C11 114.2(10)
F5 C14 C11 111.3(11)
C16 C15 C20 123.7(13)
C16 C15 N2 115.3(11)
C20 C15 N2 121.0(11)
C15 C16 C17 117.0(13)
C15 C16 C21 123.4(13)
C17 C16 C21 119.6(13)
C18 C17 C16 123.7(15)
C18 C17 H17 118.2
C16 C17 H17 118.2
C17 C18 C19 118.3(15)
C17 C18 H18 120.8
C19 C18 H18 120.8
C20 C19 C18 119.6(13)
C20 C19 H19 120.2
C18 C19 H19 120.2
C15 C20 C19 117.4(12)
C15 C20 C22 125.4(12)
C19 C20 C22 117.2(11)
C16 C21 C24 108.2(12)
C16 C21 C23 115.2(13)
C24 C21 C23 112.0(11)
C16 C21 H21 107.0
C24 C21 H21 107.0
C23 C21 H21 107.0
C25 C22 C20 113.3(14)
C25 C22 C26 110.7(12)
C20 C22 C26 109.1(13)
C25 C22 H22 107.9
C20 C22 H22 107.9
C26 C22 H22 107.9
C21 C23 H23A 109.5
C21 C23 H23B 109.5
H23A C23 H23B 109.5
C21 C23 H23C 109.5
H23A C23 H23C 109.5
H23B C23 H23C 109.5
C21 C24 H24A 109.5
C21 C24 H24B 109.5
H24A C24 H24B 109.5
C21 C24 H24C 109.5
H24A C24 H24C 109.5
H24B C24 H24C 109.5
C22 C25 H25A 109.5
C22 C25 H25B 109.5
H25A C25 H25B 109.5
C22 C25 H25C 109.5
H25A C25 H25C 109.5
H25B C25 H25C 109.5
C22 C26 H26A 109.5
C22 C26 H26B 109.5
H26A C26 H26B 109.5
C22 C26 H26C 109.5
H26A C26 H26C 109.5
H26B C26 H26C 109.5
C32 C27 C28 119.9(12)
C32 C27 Ni1 127.5(9)
C28 C27 Ni1 112.0(10)
C27 C28 C29 118.7(13)
C27 C28 H28 120.6
C29 C28 H28 120.6
C30 C29 C28 118.4(14)
C30 C29 H29 120.8
C28 C29 H29 120.8
C31 C30 C29 122.2(14)
C31 C30 H30 118.9
C29 C30 H30 118.9
C30 C31 C32 118.8(12)
C30 C31 H31 120.6
C32 C31 H31 120.6
C27 C32 C31 121.9(11)
C27 C32 H32 119.0
C31 C32 H32 119.0
C38 C33 C34 120.3(12)
C38 C33 P1 121.7(10)
C34 C33 P1 117.7(11)
C33 C34 C35 119.4(13)
C33 C34 H34 120.3
C35 C34 H34 120.3
C36 C35 C34 119.0(12)
C36 C35 H35 120.5
C34 C35 H35 120.5
C35 C36 C37 122.6(13)
C35 C36 H36 118.7
C37 C36 H36 118.7
C36 C37 C38 119.2(14)
C36 C37 H37 120.4
C38 C37 H37 120.4
C33 C38 C37 119.5(13)
C33 C38 H38 120.2
C37 C38 H38 120.2
C44 C39 C40 117.2(11)
C44 C39 P1 123.3(10)
C40 C39 P1 118.8(9)
C41 C40 C39 116.9(12)
C41 C40 H40 121.5
C39 C40 H40 121.5
C42 C41 C40 124.5(15)
C42 C41 H41 117.7
C40 C41 H41 117.7
C41 C42 C43 117.4(12)
C41 C42 H42 121.3
C43 C42 H42 121.3
C44 C43 C42 120.0(13)
C44 C43 H43 120.0
C42 C43 H43 120.0
C39 C44 C43 122.5(14)
C39 C44 H44 118.8
C43 C44 H44 118.8
C46 C45 C50 116.9(12)
C46 C45 P1 118.2(9)
C50 C45 P1 124.6(9)
C45 C46 C47 123.8(12)
C45 C46 H46 118.1
C47 C46 H46 118.1
C48 C47 C46 119.5(12)
C48 C47 H47 120.2
C46 C47 H47 120.2
C47 C48 C49 119.5(13)
C47 C48 H48 120.2
C49 C48 H48 120.2
C50 C49 C48 119.4(14)
C50 C49 H49 120.3
C48 C49 H49 120.3
C45 C50 C49 120.8(12)
C45 C50 H50 119.6
C49 C50 H50 119.6
F1 C13 F3 104.8(14)
F1 C13 F2 104.8(12)
F3 C13 F2 105.1(12)
F1 C13 C9 117.5(11)
F3 C13 C9 111.6(12)
F2 C13 C9 112.0(14)

loop_
_geom_bond_atom_site_label_1
_geom_bond_atom_site_label_2
_geom_bond_distance
Ni1 C27 1.897(12)
Ni1 N2 1.956(10)
Ni1 N1 1.985(9)
Ni1 P1 2.162(4)
P1 C39 1.811(11)
P1 C45 1.808(13)
P1 C33 1.833(13)
F1 C13 1.294(15)
F4 C14 1.321(14)
F5 C14 1.379(16)
F6 C14 1.335(15)
N1 C2 1.321(15)
N1 C5 1.358(14)
N2 C6 1.279(15)
N2 C15 1.478(15)
C2 C3 1.408(16)
C2 C6 1.454(16)
C3 C4 1.334(18)
C3 H3 0.9500
C4 C5 1.445(17)
C4 H4 0.9500
C5 C7 1.436(16)
C6 H6 0.9500
C7 C12 1.410(17)
C7 C8 1.414(17)
C8 C9 1.338(17)
C8 H8 0.9500
C9 C10 1.404(19)
C9 C13 1.47(2)
C10 C11 1.360(18)
C10 H10 0.9500
C11 C12 1.355(17)
C11 C14 1.498(17)
C12 H12 0.9500
C15 C16 1.366(17)
C15 C20 1.380(15)
C16 C17 1.40(2)
C16 C21 1.496(18)
C17 C18 1.32(2)
C17 H17 0.9500
C18 C19 1.44(2)
C18 H18 0.9500
C19 C20 1.405(18)
C19 H19 0.9500
C20 C22 1.529(17)
C21 C24 1.508(19)
C21 C23 1.540(17)
C21 H21 1.0000
C22 C25 1.49(2)
C22 C26 1.54(2)
C22 H22 1.0000
C23 H23A 0.9800
C23 H23B 0.9800
C23 H23C 0.9800
C24 H24A 0.9800
C24 H24B 0.9800
C24 H24C 0.9800
C25 H25A 0.9800
C25 H25B 0.9800
C25 H25C 0.9800
C26 H26A 0.9800
C26 H26B 0.9800
C26 H26C 0.9800
C27 C32 1.362(17)
C27 C28 1.402(15)
C28 C29 1.44(2)
C28 H28 0.9500
C29 C30 1.40(2)
C29 H29 0.9500
C30 C31 1.355(19)
C30 H30 0.9500
C31 C32 1.401(17)
C31 H31 0.9500
C32 H32 0.9500
C33 C38 1.369(19)
C33 C34 1.389(17)
C34 C35 1.411(18)
C34 H34 0.9500
C35 C36 1.346(19)
C35 H35 0.9500
C36 C37 1.358(18)
C36 H36 0.9500
C37 C38 1.408(18)
C37 H37 0.9500
C38 H38 0.9500
C39 C44 1.352(16)
C39 C40 1.454(18)
C40 C41 1.396(16)
C40 H40 0.9500
C41 C42 1.35(2)
C41 H41 0.9500
C42 C43 1.39(2)
C42 H42 0.9500
C43 C44 1.397(17)
C43 H43 0.9500
C44 H44 0.9500
C45 C46 1.359(16)
C45 C50 1.398(17)
C46 C47 1.384(17)
C46 H46 0.9500
C47 C48 1.353(19)
C47 H47 0.9500
C48 C49 1.41(2)
C48 H48 0.9500
C49 C50 1.398(19)
C49 H49 0.9500
C50 H50 0.9500
F2 C13 1.378(18)
C13 F3 1.354(18)

loop_
_geom_torsion_atom_site_label_1
_geom_torsion_atom_site_label_2
_geom_torsion_atom_site_label_3
_geom_torsion_atom_site_label_4
_geom_torsion
C5 N1 C2 C3 -4.9(12)
Ni1 N1 C2 C3 171.2(7)
C5 N1 C2 C6 172.7(9)
Ni1 N1 C2 C6 -11.2(11)
N1 C2 C3 C4 3.4(12)
C6 C2 C3 C4 -173.6(12)
C2 C3 C4 C5 -0.6(13)
C2 N1 C5 C7 -164.9(12)
Ni1 N1 C5 C7 20.8(19)
C2 N1 C5 C4 4.3(11)
Ni1 N1 C5 C4 -170.0(8)
C3 C4 C5 N1 -2.2(13)
C3 C4 C5 C7 167.5(11)
C15 N2 C6 C2 -173.8(9)
Ni1 N2 C6 C2 15.1(13)
N1 C2 C6 N2 -2.5(15)
C3 C2 C6 N2 174.4(11)
N1 C5 C7 C12 29.0(19)
C4 C5 C7 C12 -138.3(12)
N1 C5 C7 C8 -156.2(12)
C4 C5 C7 C8 36.5(18)
C12 C7 C8 C9 5.2(19)
C5 C7 C8 C9 -169.9(13)
C7 C8 C9 C10 -4(2)
C7 C8 C9 C13 -179.6(13)
C8 C9 C10 C11 2(2)
C13 C9 C10 C11 177.6(13)
C9 C10 C11 C12 -1(2)
C9 C10 C11 C14 177.0(13)
C10 C11 C12 C7 2(2)
C14 C11 C12 C7 -176.0(12)
C8 C7 C12 C11 -4.0(18)
C5 C7 C12 C11 171.0(11)
C12 C11 C14 F4 120.9(13)
C10 C11 C14 F4 -57.5(18)
C12 C11 C14 F6 -1.9(19)
C10 C11 C14 F6 179.7(12)
C12 C11 C14 F5 -120.7(13)
C10 C11 C14 F5 61.0(16)
C6 N2 C15 C16 108.5(14)
Ni1 N2 C15 C16 -82.2(14)
C6 N2 C15 C20 -72.8(16)
Ni1 N2 C15 C20 96.5(14)
C20 C15 C16 C17 -1(2)
N2 C15 C16 C17 177.4(13)
C20 C15 C16 C21 176.2(13)
N2 C15 C16 C21 -5(2)
C15 C16 C17 C18 -4(3)
C21 C16 C17 C18 178.3(16)
C16 C17 C18 C19 7(3)
C17 C18 C19 C20 -5(3)
C16 C15 C20 C19 3(2)
N2 C15 C20 C19 -175.8(12)
C16 C15 C20 C22 -177.7(14)
N2 C15 C20 C22 4(2)
C18 C19 C20 C15 0(2)
C18 C19 C20 C22 -179.1(14)
C15 C16 C21 C24 -85.4(17)
C17 C16 C21 C24 92.1(17)
C15 C16 C21 C23 148.5(14)
C17 C16 C21 C23 -34.1(19)
C15 C20 C22 C25 -136.0(15)
C19 C20 C22 C25 43.3(19)
C15 C20 C22 C26 100.2(17)
C19 C20 C22 C26 -80.5(17)
N2 Ni1 C27 C32 -64.2(14)
N1 Ni1 C27 C32 -123(2)
P1 Ni1 C27 C32 92.5(14)
N2 Ni1 C27 C28 107.0(10)
N1 Ni1 C27 C28 48(3)
P1 Ni1 C27 C28 -96.3(10)
C32 C27 C28 C29 1(2)
Ni1 C27 C28 C29 -171.2(10)
C27 C28 C29 C30 -1(2)
C28 C29 C30 C31 2(2)
C29 C30 C31 C32 -3(2)
C28 C27 C32 C31 -1(2)
Ni1 C27 C32 C31 169.2(11)
C30 C31 C32 C27 2(2)
C39 P1 C33 C38 24.7(13)
C45 P1 C33 C38 128.2(11)
Ni1 P1 C33 C38 -94.9(12)
C39 P1 C33 C34 -161.6(10)
C45 P1 C33 C34 -58.2(11)
Ni1 P1 C33 C34 78.8(11)
C38 C33 C34 C35 1(2)
P1 C33 C34 C35 -173.0(9)
C33 C34 C35 C36 -2(2)
C34 C35 C36 C37 3(2)
C35 C36 C37 C38 -2(2)
C34 C33 C38 C37 0(2)
P1 C33 C38 C37 173.1(10)
C36 C37 C38 C33 1(2)
C45 P1 C39 C44 106.3(12)
C33 P1 C39 C44 -143.4(11)
Ni1 P1 C39 C44 -18.3(12)
C45 P1 C39 C40 -63.6(10)
C33 P1 C39 C40 46.6(11)
Ni1 P1 C39 C40 171.8(8)
C44 C39 C40 C41 9.6(18)
P1 C39 C40 C41 -179.8(10)
C39 C40 C41 C42 -4(2)
C40 C41 C42 C43 1(2)
C41 C42 C43 C44 -5(2)
C40 C39 C44 C43 -14(2)
P1 C39 C44 C43 175.9(11)
C42 C43 C44 C39 12(2)
C39 P1 C45 C46 -62.1(10)
C33 P1 C45 C46 -169.5(9)
Ni1 P1 C45 C46 54.7(10)
C39 P1 C45 C50 112.6(11)
C33 P1 C45 C50 5.3(12)
Ni1 P1 C45 C50 -130.6(10)
C50 C45 C46 C47 1.2(18)
P1 C45 C46 C47 176.3(10)
C45 C46 C47 C48 -2.5(19)
C46 C47 C48 C49 3(2)
C47 C48 C49 C50 -3(2)
C46 C45 C50 C49 -0.7(19)
P1 C45 C50 C49 -175.4(12)
C48 C49 C50 C45 1(2)
C8 C9 C13 F1 -158.8(14)
C10 C9 C13 F1 26(2)
C8 C9 C13 F3 80.2(19)
C10 C9 C13 F3 -95.0(16)
C8 C9 C13 F2 -37.3(19)
C10 C9 C13 F2 147.5(14)
